data_7240283
loop_
_publ_author_name
'Liu, Lang'
'She, Mengyao'
'Zhang, Jun'
'Wang, Zhaohui'
'Liu, Hua'
'Tang, Mi'
'Liu, Ping'
'Zhang, Shengyong'
'Li, Jianli'

_publ_section_title
;
 A practical strategy for construction and regulation of multi-functional
 triazepinium salts via highly efficient I2-catalyzed cyclization
;
_journal_issue 10
_journal_name_full 'Green Chemistry'
_journal_page_first 3111
_journal_page_last 3116
_journal_paper_doi 10.1039/C9GC04328D
_journal_volume 22
_journal_year 2020
_chemical_formula_sum 'C20 H18 I N6 O2'
_chemical_formula_weight 501.30
_space_group_crystal_system triclinic
_space_group_IT_number 2
_space_group_name_Hall '-P 1'
_space_group_name_H-M_alt 'P -1'
_atom_sites_solution_hydrogens mixed
_audit_creation_method SHELXL-2014/7
_audit_update_record
;
2019-08-02 deposited with the CCDC.	2020-04-07 downloaded from the CCDC.
;
_cell_angle_alpha 73.551(7)
_cell_angle_beta 87.711(7)
_cell_angle_gamma 74.719(7)
_cell_formula_units_Z 2
_cell_length_a 9.7382(14)
_cell_length_b 10.0324(13)
_cell_length_c 11.2964(15)
_cell_measurement_reflns_used 8643
_cell_measurement_temperature 120(2)
_cell_measurement_theta_max 28.36
_cell_measurement_theta_min 2.45
_cell_volume 1020.3(2)
_computing_structure_refinement 'SHELXL-2014/7 (Sheldrick, 2014)'
_diffrn_ambient_temperature 120(2)
_diffrn_measured_fraction_theta_full 0.995
_diffrn_measured_fraction_theta_max 0.979
_diffrn_measurement_device_type 'Bruker APEX-II CCD'
_diffrn_measurement_method '\f and \w scans'
_diffrn_radiation_type MoK\a
_diffrn_radiation_wavelength 0.71073
_diffrn_reflns_av_R_equivalents 0.0616
_diffrn_reflns_av_unetI/netI 0.0831
_diffrn_reflns_Laue_measured_fraction_full 0.995
_diffrn_reflns_Laue_measured_fraction_max 0.979
_diffrn_reflns_limit_h_max 13
_diffrn_reflns_limit_h_min -9
_diffrn_reflns_limit_k_max 13
_diffrn_reflns_limit_k_min -13
_diffrn_reflns_limit_l_max 15
_diffrn_reflns_limit_l_min -15
_diffrn_reflns_number 9970
_diffrn_reflns_point_group_measured_fraction_full 0.995
_diffrn_reflns_point_group_measured_fraction_max 0.979
_diffrn_reflns_theta_full 25.242
_diffrn_reflns_theta_max 28.391
_diffrn_reflns_theta_min 2.453
_exptl_absorpt_coefficient_mu 1.598
_exptl_absorpt_correction_type none
_exptl_crystal_colour yellow
_exptl_crystal_density_diffrn 1.632
_exptl_crystal_description block
_exptl_crystal_F_000 498
_exptl_crystal_size_max 0.150
_exptl_crystal_size_mid 0.140
_exptl_crystal_size_min 0.130
_refine_diff_density_max 0.954
_refine_diff_density_min -1.347
_refine_diff_density_rms 0.194
_refine_ls_extinction_method none
_refine_ls_goodness_of_fit_ref 1.065
_refine_ls_hydrogen_treatment constr
_refine_ls_matrix_type full
_refine_ls_number_parameters 262
_refine_ls_number_reflns 5013
_refine_ls_number_restraints 0
_refine_ls_restrained_S_all 1.065
_refine_ls_R_factor_all 0.0532
_refine_ls_R_factor_gt 0.0466
_refine_ls_shift/su_max 0.001
_refine_ls_shift/su_mean 0.000
_refine_ls_structure_factor_coef Fsqd
_refine_ls_weighting_details 'w=1/[\s^2^(Fo^2^)+(0.0573P)^2^+0.2416P] where P=(Fo^2^+2Fc^2^)/3'
_refine_ls_weighting_scheme calc
_refine_ls_wR_factor_gt 0.1191
_refine_ls_wR_factor_ref 0.1240
_reflns_Friedel_coverage 0.000
_reflns_number_gt 4456
_reflns_number_total 5013
_reflns_threshold_expression 'I > 2\s(I)'
_cod_data_source_file c9gc04328d2.cif
_cod_data_source_block SUST_2453_0m
_cod_depositor_comments
;Adding full bibliography for 7240283--7240286.cif.

 Adding full bibliography for 7240283--7240286.cif.
;
_cod_database_code 7240283
_shelx_shelxl_version_number 2014/7
_shelx_space_group_comment
;
The symmetry employed for this shelxl refinement is uniquely defined
by the following loop, which should always be used as a source of
symmetry information in preference to the above space-group names.
They are only intended as comments.
;
_shelx_estimated_absorpt_t_min 0.796
_shelx_estimated_absorpt_t_max 0.819

loop_
_space_group_symop_operation_xyz
'x, y, z'
'-x, -y, -z'

loop_
_atom_site_label
_atom_site_type_symbol
_atom_site_fract_x
_atom_site_fract_y
_atom_site_fract_z
_atom_site_U_iso_or_equiv
_atom_site_adp_type
_atom_site_occupancy
_atom_site_site_symmetry_order
_atom_site_calc_flag
_atom_site_refinement_flags_posn
_atom_site_refinement_flags_adp
_atom_site_refinement_flags_occupancy
_atom_site_disorder_assembly
_atom_site_disorder_group
C1 C 0.4366(4) 0.4561(4) 0.2425(3) 0.0218(7) Uani 1 1 d . . . . .
C2 C 0.5536(4) 0.4511(4) 0.3239(3) 0.0239(7) Uani 1 1 d . . . . .
C3 C 0.6215(4) 0.3198(4) 0.4067(4) 0.0342(9) Uani 1 1 d . . . . .
H3 H 0.5980 0.2335 0.4077 0.041 Uiso 1 1 calc R U . . .
C4 C 0.7242(5) 0.3201(6) 0.4873(4) 0.0497(13) Uani 1 1 d . . . . .
H4 H 0.7724 0.2328 0.5456 0.060 Uiso 1 1 calc R U . . .
C5 C 0.7571(5) 0.4469(7) 0.4833(4) 0.0459(12) Uani 1 1 d . . . . .
H5 H 0.8273 0.4479 0.5388 0.055 Uiso 1 1 calc R U . . .
C6 C 0.6868(5) 0.5712(6) 0.3980(4) 0.0404(10) Uani 1 1 d . . . . .
H6 H 0.7112 0.6578 0.3944 0.048 Uiso 1 1 calc R U . . .
C7 C 0.2820(4) 0.5217(4) 0.0890(3) 0.0213(6) Uani 1 1 d . . . . .
C8 C 0.2055(4) 0.5901(4) -0.0299(3) 0.0215(6) Uani 1 1 d . . . . .
C9 C 0.1404(4) 0.5147(4) -0.0857(3) 0.0254(7) Uani 1 1 d . . . . .
H9 H 0.1469 0.4158 -0.0473 0.031 Uiso 1 1 calc R U . . .
C10 C 0.0661(4) 0.5840(4) -0.1975(3) 0.0257(7) Uani 1 1 d . . . . .
H10 H 0.0218 0.5328 -0.2365 0.031 Uiso 1 1 calc R U . . .
C11 C 0.0566(4) 0.7301(4) -0.2530(4) 0.0287(8) Uani 1 1 d . . . . .
H11 H 0.0061 0.7790 -0.3298 0.034 Uiso 1 1 calc R U . . .
C12 C 0.1212(4) 0.8014(4) -0.1947(3) 0.0251(7) Uani 1 1 d . . . . .
H12 H 0.1149 0.9006 -0.2317 0.030 Uiso 1 1 calc R U . . .
C13 C 0.2556(3) 0.8163(3) -0.0221(3) 0.0207(6) Uani 1 1 d . . . . .
H13A H 0.2157 0.8080 0.0608 0.025 Uiso 1 1 calc R U . . .
H13B H 0.2279 0.9193 -0.0698 0.025 Uiso 1 1 calc R U . . .
C14 C 0.4164(3) 0.7640(4) -0.0090(3) 0.0190(6) Uani 1 1 d . . . . .
C15 C 0.5055(4) 0.8565(3) -0.0768(3) 0.0190(6) Uani 1 1 d . . . . .
C16 C 0.6406(4) 0.8418(4) -0.0250(3) 0.0210(6) Uani 1 1 d . . . . .
H16 H 0.6705 0.7759 0.0540 0.025 Uiso 1 1 calc R U . . .
C17 C 0.7284(4) 0.9222(4) -0.0885(3) 0.0253(7) Uani 1 1 d . . . . .
H17 H 0.8199 0.9099 -0.0541 0.030 Uiso 1 1 calc R U . . .
C18 C 0.6842(4) 1.0222(4) -0.2032(3) 0.0283(8) Uani 1 1 d . . . . .
H18 H 0.7457 1.0770 -0.2469 0.034 Uiso 1 1 calc R U . . .
C19 C 0.5493(4) 1.0413(4) -0.2534(3) 0.0287(8) Uani 1 1 d . . . . .
H19 H 0.5180 1.1108 -0.3305 0.034 Uiso 1 1 calc R U . . .
C20 C 0.4610(4) 0.9584(4) -0.1905(3) 0.0249(7) Uani 1 1 d . . . . .
H20 H 0.3696 0.9711 -0.2251 0.030 Uiso 1 1 calc R U . . .
I1 I 1.02272(2) 0.21535(2) 0.78279(2) 0.02595(10) Uani 1 1 d . . . . .
N1 N 0.2546(3) 0.4086(3) 0.1702(3) 0.0249(6) Uani 1 1 d . . . . .
N2 N 0.3522(3) 0.3678(3) 0.2686(3) 0.0255(6) Uani 1 1 d . . . . .
N3 N 0.3954(3) 0.5559(3) 0.1304(3) 0.0206(6) Uani 1 1 d . . . . .
N4 N 0.4819(3) 0.6412(3) 0.0641(3) 0.0200(5) Uani 1 1 d . . . . .
N5 N 0.1940(3) 0.7328(3) -0.0854(3) 0.0203(6) Uani 1 1 d . . . . .
N6 N 0.5833(4) 0.5762(4) 0.3179(3) 0.0341(7) Uani 1 1 d . . . . .
O1 O 0.1007(3) 0.0596(4) 0.5331(3) 0.0395(7) Uani 1 1 d . . . . .
O2 O 0.3684(3) 0.1085(3) 0.4826(3) 0.0345(6) Uani 1 1 d . . . . .
H1A H 0.0629 0.1159 0.5772 0.052 Uiso 1 1 d R U . . .
H2A H 0.3639 0.1823 0.4214 0.052 Uiso 1 1 d R U . . .
H2B H 0.2868 0.0935 0.4979 0.052 Uiso 1 1 d R U . . .

loop_
_atom_site_aniso_label
_atom_site_aniso_U_11
_atom_site_aniso_U_22
_atom_site_aniso_U_33
_atom_site_aniso_U_23
_atom_site_aniso_U_13
_atom_site_aniso_U_12
C1 0.0249(16) 0.0160(15) 0.0209(15) -0.0018(13) 0.0014(12) -0.0028(13)
C2 0.0260(17) 0.0231(17) 0.0178(15) -0.0005(13) 0.0016(13) -0.0042(14)
C3 0.0303(19) 0.0272(19) 0.032(2) 0.0091(16) 0.0031(16) -0.0051(16)
C4 0.034(2) 0.059(3) 0.031(2) 0.013(2) 0.0011(17) 0.002(2)
C5 0.033(2) 0.076(4) 0.026(2) -0.016(2) -0.0056(16) -0.006(2)
C6 0.034(2) 0.049(3) 0.049(3) -0.026(2) -0.0012(18) -0.0150(19)
C7 0.0234(16) 0.0152(15) 0.0265(16) -0.0072(13) 0.0027(13) -0.0059(13)
C8 0.0197(15) 0.0166(15) 0.0271(16) -0.0062(13) 0.0029(12) -0.0031(12)
C9 0.0236(17) 0.0207(16) 0.0332(18) -0.0085(14) 0.0028(14) -0.0071(14)
C10 0.0221(16) 0.0280(18) 0.0319(18) -0.0132(15) 0.0008(13) -0.0097(14)
C11 0.0288(17) 0.0272(19) 0.0278(18) -0.0048(15) -0.0060(14) -0.0059(15)
C12 0.0260(17) 0.0179(16) 0.0284(17) -0.0012(14) -0.0039(13) -0.0055(14)
C13 0.0192(15) 0.0143(14) 0.0288(16) -0.0078(13) -0.0005(12) -0.0029(12)
C14 0.0223(15) 0.0192(15) 0.0177(14) -0.0071(12) -0.0003(11) -0.0069(13)
C15 0.0228(15) 0.0169(15) 0.0187(15) -0.0065(12) 0.0011(12) -0.0058(12)
C16 0.0262(16) 0.0157(15) 0.0210(15) -0.0067(12) 0.0007(12) -0.0038(13)
C17 0.0243(17) 0.0278(18) 0.0300(18) -0.0128(15) 0.0006(13) -0.0123(14)
C18 0.037(2) 0.0262(18) 0.0275(18) -0.0070(15) 0.0050(15) -0.0188(16)
C19 0.037(2) 0.0275(19) 0.0207(16) -0.0011(14) -0.0021(14) -0.0131(16)
C20 0.0285(18) 0.0232(17) 0.0214(16) -0.0017(14) -0.0056(13) -0.0082(14)
I1 0.02918(15) 0.02126(14) 0.02707(15) -0.00668(10) 0.00025(9) -0.00614(10)
N1 0.0276(15) 0.0178(14) 0.0272(15) -0.0028(12) 0.0008(12) -0.0060(12)
N2 0.0284(15) 0.0204(14) 0.0253(14) -0.0022(12) 0.0017(12) -0.0072(12)
N3 0.0217(14) 0.0175(13) 0.0202(13) -0.0040(11) -0.0004(11) -0.0026(11)
N4 0.0208(13) 0.0169(13) 0.0224(13) -0.0040(11) 0.0011(10) -0.0067(11)
N5 0.0216(13) 0.0145(13) 0.0249(14) -0.0063(11) -0.0012(11) -0.0038(11)
N6 0.0352(18) 0.0307(17) 0.0358(18) -0.0088(15) -0.0041(14) -0.0073(15)
O1 0.0423(17) 0.0464(18) 0.0387(16) -0.0180(14) 0.0041(13) -0.0207(14)
O2 0.0356(15) 0.0344(15) 0.0311(14) -0.0003(12) 0.0004(11) -0.0148(12)

loop_
_atom_type_symbol
_atom_type_description
_atom_type_scat_dispersion_real
_atom_type_scat_dispersion_imag
_atom_type_scat_source
C C 0.0033 0.0016 'International Tables Vol C Tables 4.2.6.8 and 6.1.1.4'
H H 0.0000 0.0000 'International Tables Vol C Tables 4.2.6.8 and 6.1.1.4'
N N 0.0061 0.0033 'International Tables Vol C Tables 4.2.6.8 and 6.1.1.4'
O O 0.0106 0.0060 'International Tables Vol C Tables 4.2.6.8 and 6.1.1.4'
I I -0.4742 1.8119 'International Tables Vol C Tables 4.2.6.8 and 6.1.1.4'

loop_
_geom_angle_atom_site_label_1
_geom_angle_atom_site_label_2
_geom_angle_atom_site_label_3
_geom_angle
_geom_angle_site_symmetry_1
_geom_angle_site_symmetry_3
_geom_angle_publ_flag
N2 C1 N3 109.8(3) . . ?
N2 C1 C2 125.2(3) . . ?
N3 C1 C2 125.0(3) . . ?
N6 C2 C3 123.8(4) . . ?
N6 C2 C1 117.4(3) . . ?
C3 C2 C1 118.7(4) . . ?
C4 C3 C2 117.5(4) . . ?
C4 C3 H3 121.3 . . ?
C2 C3 H3 121.3 . . ?
C5 C4 C3 120.1(4) . . ?
C5 C4 H4 119.9 . . ?
C3 C4 H4 119.9 . . ?
C6 C5 C4 118.8(4) . . ?
C6 C5 H5 120.6 . . ?
C4 C5 H5 120.6 . . ?
N6 C6 C5 123.0(5) . . ?
N6 C6 H6 118.5 . . ?
C5 C6 H6 118.5 . . ?
N1 C7 N3 110.5(3) . . ?
N1 C7 C8 122.7(3) . . ?
N3 C7 C8 126.7(3) . . ?
N5 C8 C9 119.6(3) . . ?
N5 C8 C7 119.0(3) . . ?
C9 C8 C7 121.4(3) . . ?
C10 C9 C8 119.8(3) . . ?
C10 C9 H9 120.1 . . ?
C8 C9 H9 120.1 . . ?
C9 C10 C11 119.6(3) . . ?
C9 C10 H10 120.2 . . ?
C11 C10 H10 120.2 . . ?
C12 C11 C10 119.0(3) . . ?
C12 C11 H11 120.5 . . ?
C10 C11 H11 120.5 . . ?
N5 C12 C11 121.0(3) . . ?
N5 C12 H12 119.5 . . ?
C11 C12 H12 119.5 . . ?
N5 C13 C14 112.1(2) . . ?
N5 C13 H13A 109.2 . . ?
C14 C13 H13A 109.2 . . ?
N5 C13 H13B 109.2 . . ?
C14 C13 H13B 109.2 . . ?
H13A C13 H13B 107.9 . . ?
N4 C14 C15 116.8(3) . . ?
N4 C14 C13 122.6(3) . . ?
C15 C14 C13 120.5(3) . . ?
C20 C15 C16 118.9(3) . . ?
C20 C15 C14 122.1(3) . . ?
C16 C15 C14 118.9(3) . . ?
C17 C16 C15 120.2(3) . . ?
C17 C16 H16 119.9 . . ?
C15 C16 H16 119.9 . . ?
C16 C17 C18 120.5(3) . . ?
C16 C17 H17 119.8 . . ?
C18 C17 H17 119.8 . . ?
C19 C18 C17 119.9(3) . . ?
C19 C18 H18 120.1 . . ?
C17 C18 H18 120.1 . . ?
C20 C19 C18 119.9(3) . . ?
C20 C19 H19 120.1 . . ?
C18 C19 H19 120.1 . . ?
C19 C20 C15 120.6(3) . . ?
C19 C20 H20 119.7 . . ?
C15 C20 H20 119.7 . . ?
C7 N1 N2 106.9(3) . . ?
C1 N2 N1 107.8(3) . . ?
C1 N3 C7 105.1(3) . . ?
C1 N3 N4 123.1(3) . . ?
C7 N3 N4 129.3(3) . . ?
C14 N4 N3 116.1(3) . . ?
C12 N5 C8 121.0(3) . . ?
C12 N5 C13 119.2(3) . . ?
C8 N5 C13 119.7(3) . . ?
C2 N6 C6 116.8(4) . . ?
H2A O2 H2B 111.2 . . ?

loop_
_geom_bond_atom_site_label_1
_geom_bond_atom_site_label_2
_geom_bond_distance
_geom_bond_site_symmetry_2
_geom_bond_publ_flag
C1 N2 1.327(5) . ?
C1 N3 1.370(4) . ?
C1 C2 1.474(5) . ?
C2 N6 1.343(5) . ?
C2 C3 1.393(5) . ?
C3 C4 1.381(7) . ?
C3 H3 0.9500 . ?
C4 C5 1.380(8) . ?
C4 H4 0.9500 . ?
C5 C6 1.370(7) . ?
C5 H5 0.9500 . ?
C6 N6 1.363(5) . ?
C6 H6 0.9500 . ?
C7 N1 1.323(5) . ?
C7 N3 1.374(4) . ?
C7 C8 1.456(5) . ?
C8 N5 1.367(4) . ?
C8 C9 1.388(5) . ?
C9 C10 1.383(5) . ?
C9 H9 0.9500 . ?
C10 C11 1.401(5) . ?
C10 H10 0.9500 . ?
C11 C12 1.371(5) . ?
C11 H11 0.9500 . ?
C12 N5 1.354(4) . ?
C12 H12 0.9500 . ?
C13 N5 1.487(4) . ?
C13 C14 1.514(4) . ?
C13 H13A 0.9900 . ?
C13 H13B 0.9900 . ?
C14 N4 1.288(4) . ?
C14 C15 1.473(5) . ?
C15 C20 1.396(5) . ?
C15 C16 1.415(5) . ?
C16 C17 1.373(5) . ?
C16 H16 0.9500 . ?
C17 C18 1.397(6) . ?
C17 H17 0.9500 . ?
C18 C19 1.396(6) . ?
C18 H18 0.9500 . ?
C19 C20 1.389(5) . ?
C19 H19 0.9500 . ?
C20 H20 0.9500 . ?
N1 N2 1.388(4) . ?
N3 N4 1.402(4) . ?
O1 H1A 0.8591 . ?
O2 H2A 0.8501 . ?
O2 H2B 0.8500 . ?
